data_7046461
loop_
_publ_author_name
'Archer, Rosanna J.'
'Scott, Hayley S.'
'Polson, Matthew I. J.'
'Williamson, Bryce E.'
'Mathoni\`ere, Corine'
'Rouzi\`eres, Mathieu'
'Cl\'erac, Rodolphe'
'Kruger, Paul E.'

_publ_section_title
;
 Varied spin crossover behaviour in a family of dinuclear Fe(ii) triple
 helicate complexes.
;
_journal_issue 24
_journal_name_full 'Dalton transactions (Cambridge, England : 2003)'
_journal_page_first 7965
_journal_page_last 7974
_journal_paper_doi 10.1039/c8dt01567h
_journal_volume 47
_journal_year 2018
_chemical_formula_moiety 'C72 H66 Fe2 N24, C H Cl3, 4(B F4), C2 H3 N, 0.5(O)'
_chemical_formula_sum 'C75 H70 B4 Cl3 F16 Fe2 N25 O0.5'
_chemical_formula_weight 1894.85
_space_group_crystal_system triclinic
_space_group_IT_number 2
_space_group_name_Hall '-P 1'
_space_group_name_H-M_alt 'P -1'
_symmetry_space_group_name_Hall '-P 1'
_symmetry_space_group_name_H-M 'P -1'
_atom_sites_solution_hydrogens geom
_audit_creation_date 2017-03-03
_audit_creation_method
;
Olex2 1.2
(compiled 2017.03.02 svn.r3394 for OlexSys, GUI svn.r5324)
;
_audit_update_record
;
2017-03-08 deposited with the CCDC.
2018-05-25 downloaded from the CCDC.
;
_cell_angle_alpha 73.547(3)
_cell_angle_beta 75.732(3)
_cell_angle_gamma 73.498(3)
_cell_formula_units_Z 2
_cell_length_a 13.9106(5)
_cell_length_b 15.9337(6)
_cell_length_c 24.8612(9)
_cell_measurement_reflns_used 10825
_cell_measurement_temperature 279.17(10)
_cell_measurement_theta_max 73.8675
_cell_measurement_theta_min 2.9694
_cell_volume 4983.8(3)
_computing_cell_refinement
;
CrysAlisPro, Agilent Technologies,
Version 1.171.36.21 (release 14-08-2012 CrysAlis171 .NET)
(compiled Sep 14 2012,17:21:16)
;
_computing_data_collection
;
CrysAlisPro, Agilent Technologies,
Version 1.171.36.21 (release 14-08-2012 CrysAlis171 .NET)
(compiled Sep 14 2012,17:21:16)
;
_computing_data_reduction
;
CrysAlisPro, Agilent Technologies,
Version 1.171.36.21 (release 14-08-2012 CrysAlis171 .NET)
(compiled Sep 14 2012,17:21:16)
;
_computing_molecular_graphics 'Olex2 (Dolomanov et al., 2009)'
_computing_publication_material 'Olex2 (Dolomanov et al., 2009)'
_computing_structure_refinement 'ShelXL (Sheldrick, 2015)'
_diffrn_ambient_temperature 279.17(10)
_diffrn_detector_area_resol_mean 10.6501
_diffrn_measured_fraction_theta_full 0.985
_diffrn_measured_fraction_theta_max 1.000
_diffrn_measurement_details
;
#__ type_ start__ end____ width___ exp.time_
  1 omega  -65.00   17.00   1.0000    2.2300
omega____ theta____ kappa____ phi______ frames
    -      -39.9063   57.0000  -90.0000 82

#__ type_ start__ end____ width___ exp.time_
  2 omega -105.00   43.00   1.0000    2.2300
omega____ theta____ kappa____ phi______ frames
    -      -39.9063    0.0000 -120.0000 148

#__ type_ start__ end____ width___ exp.time_
  3 omega   27.00   81.00   1.0000    2.2300
omega____ theta____ kappa____ phi______ frames
    -       39.9063 -125.0000 -180.0000 54

#__ type_ start__ end____ width___ exp.time_
  4 omega   29.00   89.00   1.0000    2.2300
omega____ theta____ kappa____ phi______ frames
    -       39.9063 -125.0000   30.0000 60

#__ type_ start__ end____ width___ exp.time_
  5 omega -125.00  -75.00   1.0000    9.1600
omega____ theta____ kappa____ phi______ frames
    -      -61.5000 -125.0000  -60.0000 50

#__ type_ start__ end____ width___ exp.time_
  6 omega   78.00  178.00   1.0000    9.1600
omega____ theta____ kappa____ phi______ frames
    -      107.7801   30.0000  120.0000 100

#__ type_ start__ end____ width___ exp.time_
  7 omega   38.00   91.00   1.0000    9.1600
omega____ theta____ kappa____ phi______ frames
    -      107.7801  -30.0000   60.0000 53

#__ type_ start__ end____ width___ exp.time_
  8 omega   50.00   76.00   1.0000    9.1600
omega____ theta____ kappa____ phi______ frames
    -      107.7801  -61.0000  150.0000 26

#__ type_ start__ end____ width___ exp.time_
  9 omega   62.00   90.00   1.0000    9.1600
omega____ theta____ kappa____ phi______ frames
    -      107.7801 -125.0000  -30.0000 28

#__ type_ start__ end____ width___ exp.time_
 10 omega   46.00  106.00   1.0000    9.1600
omega____ theta____ kappa____ phi______ frames
    -      107.7801  -94.0000   90.0000 60

#__ type_ start__ end____ width___ exp.time_
 11 omega   54.00   91.00   1.0000    9.1600
omega____ theta____ kappa____ phi______ frames
    -      107.7801  -30.0000  -30.0000 37

#__ type_ start__ end____ width___ exp.time_
 12 omega   31.00   84.00   1.0000    9.1600
omega____ theta____ kappa____ phi______ frames
    -      107.7801  -30.0000  120.0000 53

#__ type_ start__ end____ width___ exp.time_
 13 omega   35.00   64.00   1.0000    9.1600
omega____ theta____ kappa____ phi______ frames
    -      107.7801  -45.0000  -30.0000 29

#__ type_ start__ end____ width___ exp.time_
 14 omega   31.00   82.00   1.0000    9.1600
omega____ theta____ kappa____ phi______ frames
    -      107.7801  -30.0000 -150.0000 51

#__ type_ start__ end____ width___ exp.time_
 15 omega   30.00   60.00   1.0000    9.1600
omega____ theta____ kappa____ phi______ frames
    -      107.7801  -77.0000  -60.0000 30

#__ type_ start__ end____ width___ exp.time_
 16 omega   49.00   96.00   1.0000    9.1600
omega____ theta____ kappa____ phi______ frames
    -      107.7801  -94.0000  150.0000 47

#__ type_ start__ end____ width___ exp.time_
 17 omega   82.00  178.00   1.0000    9.1600
omega____ theta____ kappa____ phi______ frames
    -      107.7801   30.0000   30.0000 96

#__ type_ start__ end____ width___ exp.time_
 18 omega   90.00  116.00   1.0000    9.1600
omega____ theta____ kappa____ phi______ frames
    -      107.7801  -61.0000  150.0000 26

#__ type_ start__ end____ width___ exp.time_
 19 omega   96.00  128.00   1.0000    9.1600
omega____ theta____ kappa____ phi______ frames
    -      107.7801  -77.0000  -60.0000 32

#__ type_ start__ end____ width___ exp.time_
 20 omega   36.00  116.00   1.0000    9.1600
omega____ theta____ kappa____ phi______ frames
    -      107.7801 -113.0000 -103.0000 80

#__ type_ start__ end____ width___ exp.time_
 21 omega   42.00   69.00   1.0000    9.1600
omega____ theta____ kappa____ phi______ frames
    -      107.7801  -30.0000   30.0000 27

#__ type_ start__ end____ width___ exp.time_
 22 omega   30.00  112.00   1.0000    9.1600
omega____ theta____ kappa____ phi______ frames
    -      107.7801 -113.0000   12.0000 82
;
_diffrn_measurement_device_type 'SuperNova, Dual, Cu at zero, Atlas'
_diffrn_measurement_method '\w scans'
_diffrn_orient_matrix_UB_11 0.0926564000
_diffrn_orient_matrix_UB_12 -0.0541019000
_diffrn_orient_matrix_UB_13 -0.0342577000
_diffrn_orient_matrix_UB_21 -0.0173608000
_diffrn_orient_matrix_UB_22 0.0730846000
_diffrn_orient_matrix_UB_23 -0.0547834000
_diffrn_orient_matrix_UB_31 0.0700305000
_diffrn_orient_matrix_UB_32 0.0496526000
_diffrn_orient_matrix_UB_33 0.0118573000
_diffrn_radiation_monochromator mirror
_diffrn_radiation_type CuK\a
_diffrn_radiation_wavelength 1.54184
_diffrn_reflns_av_R_equivalents 0.0604
_diffrn_reflns_av_unetI/netI 0.0741
_diffrn_reflns_Laue_measured_fraction_full 0.985
_diffrn_reflns_Laue_measured_fraction_max 1.000
_diffrn_reflns_limit_h_max 16
_diffrn_reflns_limit_h_min -15
_diffrn_reflns_limit_k_max 19
_diffrn_reflns_limit_k_min -16
_diffrn_reflns_limit_l_max 29
_diffrn_reflns_limit_l_min -24
_diffrn_reflns_number 34551
_diffrn_reflns_point_group_measured_fraction_full 0.985
_diffrn_reflns_point_group_measured_fraction_max 1.000
_diffrn_reflns_theta_full 67.684
_diffrn_reflns_theta_max 66.999
_diffrn_reflns_theta_min 2.972
_diffrn_source 'SuperNova (Cu) X-ray Source'
_exptl_absorpt_coefficient_mu 3.777
_exptl_absorpt_correction_T_max 1.00000
_exptl_absorpt_correction_T_min 0.52677
_exptl_absorpt_correction_type multi-scan
_exptl_absorpt_process_details
;
CrysAlisPro, Agilent Technologies,
Version 1.171.36.21 (release 14-08-2012 CrysAlis171 .NET)
(compiled Sep 14 2012,17:21:16)
Empirical absorption correction using spherical harmonics,
 implemented in SCALE3 ABSPACK scaling algorithm.
;
_exptl_crystal_colour orange
_exptl_crystal_colour_primary orange
_exptl_crystal_density_diffrn 1.263
_exptl_crystal_description block
_exptl_crystal_F_000 1932
_exptl_crystal_size_max 0.2
_exptl_crystal_size_mid 0.2
_exptl_crystal_size_min 0.13
_refine_diff_density_max 1.945
_refine_diff_density_min -1.587
_refine_diff_density_rms 0.106
_refine_ls_extinction_method none
_refine_ls_goodness_of_fit_ref 1.060
_refine_ls_hydrogen_treatment constr
_refine_ls_matrix_type full
_refine_ls_number_parameters 1120
_refine_ls_number_reflns 17779
_refine_ls_number_restraints 8
_refine_ls_restrained_S_all 1.067
_refine_ls_R_factor_all 0.1043
_refine_ls_R_factor_gt 0.0832
_refine_ls_shift/su_max 0.004
_refine_ls_shift/su_mean 0.000
_refine_ls_structure_factor_coef Fsqd
_refine_ls_weighting_details 'w=1/[\s^2^(Fo^2^)+(0.1444P)^2^+6.1663P] where P=(Fo^2^+2Fc^2^)/3'
_refine_ls_weighting_scheme calc
_refine_ls_wR_factor_gt 0.2333
_refine_ls_wR_factor_ref 0.2546
_reflns_Friedel_coverage 0.000
_reflns_number_gt 13467
_reflns_number_total 17779
_reflns_threshold_expression 'I > 2\s(I)'
_cod_data_source_file c8dt01567h2.cif
_cod_data_source_block rja79
_cod_depositor_comments 'Adding full bibliography for 7046459--7046462.cif.'
_cod_original_formula_sum 'C75 H70 B4 Cl3 F16 Fe2 N25 O0.50'
_cod_database_code 7046461
_shelxl_version_number 2014/6
_chemical_oxdiff_formula C72H66B4N24F16Fe2
_shelx_space_group_comment
;
The symmetry employed for this shelxl refinement is uniquely defined
by the following loop, which should always be used as a source of
symmetry information in preference to the above space-group names.
They are only intended as comments.
;
_reflns_odcompleteness_completeness 99.95
_reflns_odcompleteness_iscentric 1
_reflns_odcompleteness_theta 66.97
_olex2_refinement_description
;
1. Fixed Uiso
 At 1.2 times of:
  All C(H) groups, All N(H) groups
 At 1.5 times of:
  All C(H,H,H) groups
2. Restrained distances
 F14-B4
 1.3 with sigma of 0.02
 F13'-B4
 1.3 with sigma of 0.02
 F13-F15
 2.2 with sigma of 0.01
 F16-F13
 2.2 with sigma of 0.01
 F14-F15
 2.2 with sigma of 0.01
 F16-F15
 2.2 with sigma of 0.01
 F16-F14
 2.2 with sigma of 0.01
 F13-F14
 2.2 with sigma of 0.001
3. Uiso/Uaniso restraints and constraints
: with sigma of 0.01 and sigma for terminal atoms of 0.02
4. Others
 Sof(F14')=Sof(F15')=Sof(F16')=Sof(F13')=1-FVAR(1)
 Sof(F13)=Sof(F15)=Sof(F16)=Sof(F14)=FVAR(1)
 Fixed Sof: O1(0.5)
 Fixed Uiso: B4(0.1) F13(0.1) F15(0.1) F16(0.1) F14(0.1) F14'(0.1) F15'(0.1)
 F16'(0.1) F13'(0.1)
5.a Ternary CH refined with riding coordinates:
 C78(H78)
5.b Aromatic/amide H refined with riding coordinates:
 N2(H2), N18(H18), N10(H10), C6(H6), C58(H58), N24(H24), C10(H10A), N8(H8),
 C16(H16), C44(H44), C32(H32), C1(H1), C69(H69), C68(H68), C34(H34), C8(H8A),
 C20(H20), C4(H4), C56(H56), C66(H66), C9(H9), C55(H55), C64(H64), C28(H28),
 C17(H17), C54(H54), C49(H49), C30(H30), C21(H21), C31(H31), C65(H65), C41(H41),
  C40(H40), C42(H42), C45(H45), N15(H15), C18(H18A), C25(H25), C52(H52),
 C2(H2A), C50(H50), C24(H24A), C71(H71), C26(H26), C0AA(H0AA), C23(H23),
 C47(H47), C48(H48)
5.c Idealised Me refined as rotating group:
 C12(H12A,H12B,H12C), C38(H38A,H38B,H38C), C62(H62A,H62B,H62C), C36(H36A,H36B,
 H36C), C60(H60A,H60B,H60C), C14(H14A,H14B,H14C), C76(H76A,H76B,H76C)
;
_olex2_submission_special_instructions 'No special instructions were received'

loop_
_space_group_symop_operation_xyz
'x, y, z'
'-x, -y, -z'

loop_
_atom_site_label
_atom_site_type_symbol
_atom_site_fract_x
_atom_site_fract_y
_atom_site_fract_z
_atom_site_U_iso_or_equiv
_atom_site_adp_type
_atom_site_occupancy
_atom_site_site_symmetry_order
_atom_site_calc_flag
_atom_site_refinement_flags_posn
_atom_site_refinement_flags_adp
_atom_site_refinement_flags_occupancy
_atom_site_disorder_assembly
_atom_site_disorder_group
Fe1 Fe 0.23264(5) 0.95339(4) 0.18654(3) 0.02549(17) Uani 1 1 d . . . . .
Fe2 Fe 0.40962(6) 0.64393(5) 0.79026(3) 0.02988(18) Uani 1 1 d . . . . .
Cl4 Cl 0.35076(16) 0.66504(11) 0.11588(7) 0.0693(5) Uani 1 1 d . . . . .
Cl5 Cl 0.20874(14) 0.73988(12) 0.03743(7) 0.0634(4) Uani 1 1 d . . . . .
Cl6 Cl 0.34736(19) 0.56352(12) 0.03762(8) 0.0762(5) Uani 1 1 d . . . . .
N3 N 0.1418(3) 1.0026(2) 0.25415(14) 0.0245(7) Uani 1 1 d . . . . .
N11 N 0.2487(3) 0.8207(2) 0.22594(15) 0.0275(8) Uani 1 1 d . . . . .
B2 B 0.7602(6) 0.9603(5) 0.0550(3) 0.0541(17) Uani 1 1 d . . . . .
F5 F 0.7461(4) 0.9221(3) 0.01607(17) 0.0710(11) Uani 1 1 d . . . . .
F6 F 0.7738(4) 1.0479(3) 0.03109(18) 0.0813(13) Uani 1 1 d . . . . .
F0AA F 0.8412(4) 0.9085(4) 0.0794(2) 0.0905(15) Uani 1 1 d . . . . .
F1AA F 0.6760(4) 0.9636(4) 0.0971(3) 0.0999(18) Uani 1 1 d . . . . .
N22 N 0.4429(3) 0.7602(2) 0.72934(15) 0.0287(8) Uani 1 1 d . . . . .
N5 N 0.1184(3) 0.8958(3) 0.55980(15) 0.0310(8) Uani 1 1 d . . . . .
N6 N 0.2542(3) 0.6828(2) 0.78180(15) 0.0287(8) Uani 1 1 d . . . . .
N19 N 0.3604(3) 0.9745(2) 0.20009(15) 0.0272(7) Uani 1 1 d . . . . .
N1 N 0.1998(3) 1.0833(2) 0.14927(15) 0.0285(8) Uani 1 1 d . . . . .
N4 N 0.1085(3) 0.8812(3) 0.50907(15) 0.0308(8) Uani 1 1 d . . . . .
N13 N 0.3657(3) 0.5800(2) 0.50416(16) 0.0332(8) Uani 1 1 d . . . . .
N21 N 0.4753(3) 0.8963(3) 0.47619(17) 0.0362(9) Uani 1 1 d . . . . .
F6AA F -0.1549(4) 0.5945(3) 0.96012(17) 0.0746(12) Uani 1 1 d . . . . .
N12 N 0.3978(3) 0.6095(3) 0.44595(17) 0.0343(9) Uani 1 1 d . . . . .
F3AA F 0.3900(4) 1.2593(3) 0.10156(16) 0.0803(13) Uani 1 1 d . . . . .
N9 N 0.1193(3) 0.9291(3) 0.16422(16) 0.0315(8) Uani 1 1 d . . . . .
N20 N 0.4389(3) 0.9595(3) 0.42981(16) 0.0343(9) Uani 1 1 d . . . . .
N17 N 0.3304(3) 0.9234(3) 0.11772(16) 0.0316(8) Uani 1 1 d . . . . .
N14 N 0.4620(3) 0.5570(3) 0.73346(16) 0.0329(9) Uani 1 1 d . . . . .
N2 N 0.1849(4) 1.2238(3) 0.10559(17) 0.0384(9) Uani 1 1 d . . . . .
H2 H 0.1912 1.2707 0.0786 0.046 Uiso 1 1 calc R . . . .
N7 N 0.3482(3) 0.5545(3) 0.85750(18) 0.0386(9) Uani 1 1 d . . . . .
F4AA F -0.1598(4) 0.5733(3) 0.8761(2) 0.0805(13) Uani 1 1 d . . . . .
C7 C 0.0923(3) 0.9282(3) 0.41291(18) 0.0272(9) Uani 1 1 d . . . . .
N23 N 0.3715(3) 0.7368(3) 0.84003(16) 0.0361(9) Uani 1 1 d . . . . .
N18 N 0.4258(4) 0.8860(3) 0.04142(18) 0.0462(11) Uani 1 1 d . . . . .
H18 H 0.4441 0.8678 0.0102 0.055 Uiso 1 1 calc R . . . .
C5 C 0.1088(3) 0.9540(3) 0.31101(17) 0.0242(8) Uani 1 1 d . . . . .
N10 N -0.0050(4) 0.9100(3) 0.13231(19) 0.0459(11) Uani 1 1 d . . . . .
H10 H -0.0555 0.9222 0.1150 0.055 Uiso 1 1 calc R . . . .
C6 C 0.1275(3) 0.9733(3) 0.35788(18) 0.0260(8) Uani 1 1 d . . . . .
H6 H 0.1639 1.0167 0.3526 0.031 Uiso 1 1 calc R . . . .
C3 C 0.1432(4) 1.1363(3) 0.18728(19) 0.0289(9) Uani 1 1 d . . . . .
F5AA F -0.0137(3) 0.5772(4) 0.8932(2) 0.0946(16) Uani 1 1 d . . . . .
C11 C 0.1143(3) 0.9460(3) 0.46378(17) 0.0273(9) Uani 1 1 d . . . . .
C58 C 0.3810(3) 0.9550(3) 0.29752(18) 0.0285(9) Uani 1 1 d . . . . .
H58 H 0.3874 0.8936 0.3030 0.034 Uiso 1 1 calc R . . . .
N24 N 0.3131(4) 0.8324(4) 0.8954(2) 0.0558(13) Uani 1 1 d . . . . .
H24 H 0.2874 0.8526 0.9258 0.067 Uiso 1 1 calc R . . . .
C10 C 0.0542(3) 0.8898(3) 0.31788(18) 0.0261(8) Uani 1 1 d . . . . .
H10A H 0.0428 0.8762 0.2863 0.031 Uiso 1 1 calc R . . . .
N8 N 0.2922(4) 0.4680(3) 0.9373(2) 0.0557(13) Uani 1 1 d . . . . .
H8 H 0.2927 0.4277 0.9688 0.067 Uiso 1 1 calc R . . . .
N16 N 0.5574(4) 0.5908(3) 0.80164(18) 0.0501(12) Uani 1 1 d . . . . .
C53 C 0.3668(3) 1.0123(3) 0.24486(18) 0.0269(9) Uani 1 1 d . . . . .
C16 C 0.1329(3) 0.9161(3) 0.66610(19) 0.0302(9) Uani 1 1 d . . . . .
H16 H 0.1066 0.9683 0.6408 0.036 Uiso 1 1 calc R . . . .
C44 C 0.4424(4) 0.5680(3) 0.6362(2) 0.0323(10) Uani 1 1 d . . . . .
H44 H 0.4985 0.5937 0.6222 0.039 Uiso 1 1 calc R . . . .
C19 C 0.2098(3) 0.7611(3) 0.74237(18) 0.0283(9) Uani 1 1 d . . . . .
C33 C 0.3593(4) 0.6779(3) 0.35416(19) 0.0296(9) Uani 1 1 d . . . . .
C32 C 0.4629(4) 0.6636(3) 0.3296(2) 0.0310(9) Uani 1 1 d . . . . .
H32 H 0.5111 0.6297 0.3522 0.037 Uiso 1 1 calc R . . . .
C70 C 0.3760(4) 0.8227(3) 0.8085(2) 0.0343(10) Uani 1 1 d . . . . .
F2AA F 0.3630(4) 1.2583(5) 0.01585(17) 0.111(2) Uani 1 1 d . . . . .
C1 C 0.2234(4) 1.1390(3) 0.10059(19) 0.0334(10) Uani 1 1 d . . . . .
H1 H 0.2614 1.1219 0.0674 0.040 Uiso 1 1 calc R . . . .
C69 C 0.4156(4) 0.8324(3) 0.7492(2) 0.0321(10) Uani 1 1 d . . . . .
H69 H 0.4218 0.8881 0.7255 0.039 Uiso 1 1 calc R . . . .
C68 C 0.4415(4) 0.8338(3) 0.6290(2) 0.0312(9) Uani 1 1 d . . . . .
H68 H 0.3777 0.8701 0.6389 0.037 Uiso 1 1 calc R . . . .
C67 C 0.4892(4) 0.7694(3) 0.67121(18) 0.0294(9) Uani 1 1 d . . . . .
C57 C 0.3856(3) 0.9898(3) 0.34191(18) 0.0274(9) Uani 1 1 d . . . . .
C29 C 0.3218(4) 0.7659(3) 0.26157(19) 0.0311(10) Uani 1 1 d . . . . .
F4 F 0.5241(4) 1.2284(5) 0.0328(3) 0.115(2) Uani 1 1 d . . . . .
C34 C 0.2883(4) 0.7294(3) 0.31868(19) 0.0297(9) Uani 1 1 d . . . . .
H34 H 0.2189 0.7389 0.3335 0.036 Uiso 1 1 calc R . . . .
C61 C 0.4399(4) 0.9114(3) 0.5257(2) 0.0340(10) Uani 1 1 d . . . . .
C43 C 0.4080(4) 0.5438(3) 0.6954(2) 0.0333(10) Uani 1 1 d . . . . .
C8 C 0.0362(3) 0.8649(3) 0.41931(18) 0.0297(9) Uani 1 1 d . . . . .
H8A H 0.0113 0.8348 0.4558 0.036 Uiso 1 1 calc R . . . .
C20 C 0.2167(4) 0.7593(3) 0.68652(18) 0.0311(10) Uani 1 1 d . . . . .
H20 H 0.2483 0.7064 0.6743 0.037 Uiso 1 1 calc R . . . .
C37 C 0.4248(4) 0.5839(3) 0.53551(19) 0.0315(10) Uani 1 1 d . . . . .
C4 C 0.1126(3) 1.0889(3) 0.24400(18) 0.0280(9) Uani 1 1 d . . . . .
H4 H 0.0737 1.1186 0.2722 0.034 Uiso 1 1 calc R . . . .
C56 C 0.3686(4) 1.0831(3) 0.33378(19) 0.0309(9) Uani 1 1 d . . . . .
H56 H 0.3669 1.1076 0.3639 0.037 Uiso 1 1 calc R . . . .
C66 C 0.5850(4) 0.7156(3) 0.65665(19) 0.0305(9) Uani 1 1 d . . . . .
H66 H 0.6166 0.6723 0.6848 0.037 Uiso 1 1 calc R . . . .
C9 C 0.0170(4) 0.8461(3) 0.37290(19) 0.0304(9) Uani 1 1 d . . . . .
H9 H -0.0210 0.8039 0.3782 0.036 Uiso 1 1 calc R . . . .
C55 C 0.3544(4) 1.1386(3) 0.2816(2) 0.0357(10) Uani 1 1 d . . . . .
H55 H 0.3454 1.2003 0.2764 0.043 Uiso 1 1 calc R . . . .
C64 C 0.5860(4) 0.7898(3) 0.55791(19) 0.0333(10) Uani 1 1 d . . . . .
H64 H 0.6187 0.7963 0.5200 0.040 Uiso 1 1 calc R . . . .
C28 C 0.1853(4) 0.7825(3) 0.21778(19) 0.0334(10) Uani 1 1 d . . . . .
H28 H 0.1864 0.7220 0.2335 0.040 Uiso 1 1 calc R . . . .
C17 C 0.1284(4) 0.9180(3) 0.7219(2) 0.0354(10) Uani 1 1 d . . . . .
H17 H 0.1007 0.9718 0.7335 0.043 Uiso 1 1 calc R . . . .
C54 C 0.3534(4) 1.1041(3) 0.2363(2) 0.0340(10) Uani 1 1 d . . . . .
H54 H 0.3439 1.1421 0.2010 0.041 Uiso 1 1 calc R . . . .
C51 C 0.4260(4) 0.9359(3) 0.1138(2) 0.0373(11) Uani 1 1 d . . . . .
C49 C 0.3327(4) 0.8933(3) 0.0739(2) 0.0371(11) Uani 1 1 d . . . . .
H49 H 0.2779 0.8789 0.0663 0.045 Uiso 1 1 calc R . . . .
C35 C 0.3258(4) 0.6432(3) 0.4160(2) 0.0325(10) Uani 1 1 d . . . . .
C15 C 0.1760(4) 0.8376(3) 0.64781(18) 0.0303(9) Uani 1 1 d . . . . .
C22 C 0.2429(4) 0.5731(4) 0.8665(2) 0.0389(11) Uani 1 1 d . . . . .
C59 C 0.4095(4) 0.9284(3) 0.39644(19) 0.0332(10) Uani 1 1 d . . . . .
C39 C 0.3923(4) 0.5537(3) 0.5984(2) 0.0339(10) Uani 1 1 d . . . . .
C30 C 0.4238(4) 0.7503(3) 0.2378(2) 0.0342(10) Uani 1 1 d . . . . .
H30 H 0.4448 0.7737 0.1993 0.041 Uiso 1 1 calc R . . . .
C63 C 0.4895(4) 0.8439(3) 0.57193(19) 0.0321(10) Uani 1 1 d . . . . .
C21 C 0.1950(4) 0.6446(3) 0.8243(2) 0.0380(11) Uani 1 1 d . . . . .
H21 H 0.1245 0.6623 0.8276 0.046 Uiso 1 1 calc R . . . .
C12 C 0.1416(4) 1.0318(3) 0.46006(19) 0.0313(9) Uani 1 1 d . . . . .
H12A H 0.1315 1.0413 0.4977 0.047 Uiso 1 1 calc GR . . . .
H12B H 0.0990 1.0809 0.4378 0.047 Uiso 1 1 calc GR . . . .
H12C H 0.2117 1.0284 0.4423 0.047 Uiso 1 1 calc GR . . . .
C31 C 0.4955(4) 0.6992(3) 0.2720(2) 0.0352(10) Uani 1 1 d . . . . .
H31 H 0.5646 0.6889 0.2564 0.042 Uiso 1 1 calc R . . . .
C65 C 0.6334(4) 0.7265(3) 0.6003(2) 0.0334(10) Uani 1 1 d . . . . .
H65 H 0.6980 0.6911 0.5907 0.040 Uiso 1 1 calc R . . . .
C41 C 0.2739(4) 0.4924(3) 0.6793(2) 0.0350(10) Uani 1 1 d . . . . .
H41 H 0.2178 0.4667 0.6936 0.042 Uiso 1 1 calc R . . . .
C40 C 0.3076(4) 0.5152(3) 0.6212(2) 0.0342(10) Uani 1 1 d . . . . .
H40 H 0.2735 0.5048 0.5968 0.041 Uiso 1 1 calc R . . . .
C38 C 0.5174(4) 0.6211(3) 0.5140(2) 0.0368(11) Uani 1 1 d . . . . .
H38A H 0.5373 0.6258 0.4736 0.055 Uiso 1 1 calc GR . . . .
H38B H 0.5718 0.5819 0.5328 0.055 Uiso 1 1 calc GR . . . .
H38C H 0.5029 0.6796 0.5217 0.055 Uiso 1 1 calc GR . . . .
C42 C 0.3232(4) 0.5077(3) 0.7167(2) 0.0350(10) Uani 1 1 d . . . . .
H42 H 0.2993 0.4937 0.7558 0.042 Uiso 1 1 calc R . . . .
C2AA C 0.1782(4) 0.8348(3) 0.5885(2) 0.0399(11) Uani 1 1 d . . . . .
C45 C 0.5558(4) 0.5141(3) 0.7319(2) 0.0408(12) Uani 1 1 d . . . . .
H45 H 0.5865 0.4736 0.7087 0.049 Uiso 1 1 calc R . . . .
N15 N 0.7177(7) 0.5480(5) 0.8127(3) 0.083(2) Uani 1 1 d . . . . .
H15 H 0.7721 0.5435 0.8249 0.100 Uiso 1 1 calc R . . . .
C18 C 0.1649(4) 0.8402(3) 0.7611(2) 0.0353(10) Uani 1 1 d . . . . .
H18A H 0.1594 0.8411 0.7990 0.042 Uiso 1 1 calc R . . . .
C27 C 0.1128(4) 0.8390(3) 0.18290(19) 0.0336(10) Uani 1 1 d . . . . .
C25 C 0.0468(4) 0.9701(4) 0.1333(2) 0.0404(11) Uani 1 1 d . . . . .
H25 H 0.0333 1.0307 0.1151 0.048 Uiso 1 1 calc R . . . .
C52 C 0.4391(4) 0.9672(3) 0.1594(2) 0.0349(10) Uani 1 1 d . . . . .
H52 H 0.4993 0.9813 0.1598 0.042 Uiso 1 1 calc R . . . .
C46 C 0.6107(5) 0.5320(3) 0.7678(2) 0.0445(13) Uani 1 1 d . . . . .
C62 C 0.3533(4) 0.9873(3) 0.5401(2) 0.0364(10) Uani 1 1 d . . . . .
H62A H 0.3437 1.0337 0.5062 0.055 Uiso 1 1 calc GR . . . .
H62B H 0.3685 1.0112 0.5676 0.055 Uiso 1 1 calc GR . . . .
H62C H 0.2921 0.9656 0.5557 0.055 Uiso 1 1 calc GR . . . .
C2 C 0.1346(4) 1.2248(3) 0.1593(2) 0.0363(10) Uani 1 1 d . . . . .
H2A H 0.1011 1.2751 0.1741 0.044 Uiso 1 1 calc R . . . .
F7AA F -0.0836(6) 0.4582(3) 0.9406(3) 0.126(2) Uani 1 1 d . . . . .
C50 C 0.4869(5) 0.9121(4) 0.0658(2) 0.0459(12) Uani 1 1 d . . . . .
H50 H 0.5553 0.9134 0.0526 0.055 Uiso 1 1 calc R . . . .
C24 C 0.3743(5) 0.4899(4) 0.9018(2) 0.0479(13) Uani 1 1 d . . . . .
H24A H 0.4410 0.4634 0.9073 0.058 Uiso 1 1 calc R . . . .
C71 C 0.3389(5) 0.8815(4) 0.8437(2) 0.0470(13) Uani 1 1 d . . . . .
H71 H 0.3330 0.9434 0.8334 0.056 Uiso 1 1 calc R . . . .
C26 C 0.0356(4) 0.8279(4) 0.1628(2) 0.0418(12) Uani 1 1 d . . . . .
H26 H 0.0150 0.7749 0.1688 0.050 Uiso 1 1 calc R . . . .
N26 N 0.0653(5) 0.8068(5) 0.9114(3) 0.0770(18) Uani 1 1 d . . . . .
C36 C 0.2157(4) 0.6550(4) 0.4407(2) 0.0495(14) Uani 1 1 d . . . . .
H36A H 0.2071 0.6169 0.4783 0.074 Uiso 1 1 calc GR . . . .
H36B H 0.1818 0.6391 0.4171 0.074 Uiso 1 1 calc GR . . . .
H36C H 0.1869 0.7166 0.4428 0.074 Uiso 1 1 calc GR . . . .
C0AA C 0.3339(5) 0.7454(4) 0.8928(2) 0.0554(15) Uani 1 1 d . . . . .
H0AA H 0.3231 0.6982 0.9239 0.066 Uiso 1 1 calc R . . . .
C23 C 0.2071(5) 0.5194(4) 0.9164(3) 0.0527(15) Uani 1 1 d . . . . .
H23 H 0.1395 0.5180 0.9325 0.063 Uiso 1 1 calc R . . . .
F3 F 0.4232(6) 1.3615(4) 0.0240(3) 0.128(2) Uani 1 1 d . . . . .
C60 C 0.3937(7) 0.8343(4) 0.4107(3) 0.063(2) Uani 1 1 d . . . . .
H60A H 0.4500 0.7975 0.3905 0.094 Uiso 1 1 calc GR . . . .
H60B H 0.3316 0.8358 0.3996 0.094 Uiso 1 1 calc GR . . . .
H60C H 0.3892 0.8098 0.4510 0.094 Uiso 1 1 calc GR . . . .
C47 C 0.7108(6) 0.5049(4) 0.7745(3) 0.0627(19) Uani 1 1 d . . . . .
H47 H 0.7629 0.4652 0.7566 0.075 Uiso 1 1 calc R . . . .
C14 C 0.2558(5) 0.7614(4) 0.5632(2) 0.0542(15) Uani 1 1 d . . . . .
H14A H 0.2328 0.7065 0.5769 0.081 Uiso 1 1 calc GR . . . .
H14B H 0.3200 0.7526 0.5742 0.081 Uiso 1 1 calc GR . . . .
H14C H 0.2637 0.7787 0.5224 0.081 Uiso 1 1 calc GR . . . .
C48 C 0.6258(8) 0.5987(6) 0.8281(3) 0.078(3) Uani 1 1 d . . . . .
H48 H 0.6113 0.6348 0.8540 0.094 Uiso 1 1 calc R . . . .
C75 C 0.0193(6) 0.7720(5) 0.9516(3) 0.0679(19) Uani 1 1 d . . . . .
B1 B 0.4258(5) 1.2686(5) 0.0455(3) 0.0453(14) Uani 1 1 d . . . . .
B0AA B -0.1001(6) 0.5464(5) 0.9178(3) 0.0551(18) Uani 1 1 d . . . . .
C76 C -0.0397(7) 0.7298(6) 1.0038(4) 0.082(2) Uani 1 1 d . . . . .
H76A H 0.0035 0.7006 1.0317 0.122 Uiso 1 1 calc GR . . . .
H76B H -0.0670 0.6862 0.9962 0.122 Uiso 1 1 calc GR . . . .
H76C H -0.0945 0.7748 1.0180 0.122 Uiso 1 1 calc GR . . . .
C78 C 0.2680(8) 0.6407(6) 0.0792(4) 0.086(3) Uani 1 1 d . . . . .
H78 H 0.2164 0.6125 0.1072 0.103 Uiso 1 1 calc R . . . .
B4 B 0.0127(10) 0.6308(9) 0.3084(5) 0.100 Uiso 1 1 d D . . . .
F13 F -0.0210(8) 0.7187(5) 0.2866(4) 0.100 Uiso 0.540(5) 1 d D . P A 1
F15 F 0.1103(6) 0.6130(7) 0.3167(4) 0.100 Uiso 0.540(5) 1 d D . P A 1
F16 F -0.0302(7) 0.6387(7) 0.3743(3) 0.100 Uiso 0.540(5) 1 d D U P A 1
F14 F -0.0273(8) 0.5769(5) 0.3038(4) 0.100 Uiso 0.540(5) 1 d D . P A 1
F14' F -0.0512(10) 0.5678(9) 0.3412(6) 0.100 Uiso 0.460(5) 1 d . . P A -1
F15' F 0.1031(10) 0.5944(9) 0.2900(6) 0.100 Uiso 0.460(5) 1 d . . P A -1
F16' F -0.0351(10) 0.7139(9) 0.3150(6) 0.100 Uiso 0.460(5) 1 d . . P A -1
F13' F 0.0484(10) 0.6275(9) 0.2467(5) 0.100 Uiso 0.460(5) 1 d D . P A -1
O1 O 0.0761(7) 0.5932(6) 0.1752(4) 0.057(2) Uiso 0.5 1 d . . P B 1

loop_
_atom_site_aniso_label
_atom_site_aniso_U_11
_atom_site_aniso_U_22
_atom_site_aniso_U_33
_atom_site_aniso_U_23
_atom_site_aniso_U_13
_atom_site_aniso_U_12
Fe1 0.0306(4) 0.0246(3) 0.0203(3) -0.0003(2) -0.0089(3) -0.0060(3)
Fe2 0.0424(4) 0.0274(4) 0.0205(3) -0.0029(3) -0.0081(3) -0.0096(3)
Cl4 0.1044(14) 0.0526(8) 0.0477(8) -0.0075(6) -0.0299(8) -0.0033(8)
Cl5 0.0694(10) 0.0684(10) 0.0494(8) -0.0076(7) -0.0136(7) -0.0148(8)
Cl6 0.1211(16) 0.0525(9) 0.0574(9) -0.0130(7) -0.0167(10) -0.0228(10)
N3 0.0261(18) 0.0286(18) 0.0197(16) -0.0027(13) -0.0063(13) -0.0088(14)
N11 0.0295(19) 0.0308(18) 0.0220(17) -0.0048(14) -0.0101(14) -0.0029(15)
B2 0.073(5) 0.049(4) 0.047(4) -0.016(3) -0.032(3) -0.002(3)
F5 0.103(3) 0.063(2) 0.059(2) -0.0258(18) -0.037(2) -0.007(2)
F6 0.136(4) 0.062(2) 0.059(2) -0.0208(19) -0.035(2) -0.019(3)
F0AA 0.082(3) 0.100(4) 0.101(3) -0.001(3) -0.059(3) -0.025(3)
F1AA 0.080(3) 0.123(4) 0.120(4) -0.083(4) 0.015(3) -0.033(3)
N22 0.037(2) 0.0257(18) 0.0253(18) -0.0037(14) -0.0143(15) -0.0046(15)
N5 0.037(2) 0.034(2) 0.0216(17) -0.0014(15) -0.0102(15) -0.0083(16)
N6 0.038(2) 0.0270(18) 0.0206(17) 0.0008(14) -0.0127(15) -0.0069(16)
N19 0.033(2) 0.0282(18) 0.0202(17) -0.0030(14) -0.0087(15) -0.0058(15)
N1 0.036(2) 0.0286(18) 0.0196(17) -0.0002(14) -0.0086(15) -0.0076(15)
N4 0.034(2) 0.0331(19) 0.0217(18) -0.0006(15) -0.0124(15) -0.0012(16)
N13 0.048(2) 0.0242(18) 0.031(2) -0.0048(15) -0.0192(17) -0.0035(16)
N21 0.050(2) 0.034(2) 0.027(2) -0.0004(16) -0.0174(18) -0.0115(18)
F6AA 0.112(4) 0.050(2) 0.056(2) 0.0097(17) -0.014(2) -0.032(2)
N12 0.045(2) 0.0272(19) 0.033(2) -0.0062(15) -0.0208(17) -0.0006(16)
F3AA 0.104(3) 0.100(3) 0.040(2) -0.016(2) -0.011(2) -0.030(3)
N9 0.032(2) 0.0308(19) 0.0254(18) 0.0011(15) -0.0082(15) -0.0029(16)
N20 0.048(2) 0.032(2) 0.0259(19) 0.0019(15) -0.0175(17) -0.0128(18)
N17 0.038(2) 0.0289(19) 0.0299(19) -0.0033(15) -0.0151(16) -0.0074(16)
N14 0.048(2) 0.0279(19) 0.0273(19) 0.0062(15) -0.0215(17) -0.0163(18)
N2 0.055(3) 0.029(2) 0.0253(19) 0.0078(15) -0.0092(18) -0.0133(18)
N7 0.044(2) 0.033(2) 0.039(2) -0.0059(17) -0.0136(18) -0.0074(18)
F4AA 0.100(3) 0.072(3) 0.084(3) 0.001(2) -0.054(3) -0.030(2)
C7 0.027(2) 0.029(2) 0.021(2) -0.0021(16) -0.0052(16) -0.0014(17)
N23 0.044(2) 0.037(2) 0.0249(19) -0.0052(16) -0.0091(16) -0.0046(18)
N18 0.060(3) 0.053(3) 0.029(2) -0.0170(19) -0.014(2) -0.007(2)
C5 0.027(2) 0.0220(19) 0.0199(19) 0.0006(15) -0.0068(16) -0.0024(16)
N10 0.047(3) 0.051(3) 0.041(2) -0.003(2) -0.027(2) -0.005(2)
C6 0.027(2) 0.024(2) 0.024(2) -0.0018(16) -0.0063(16) -0.0020(16)
C3 0.034(2) 0.026(2) 0.026(2) 0.0012(17) -0.0104(18) -0.0100(18)
F5AA 0.052(2) 0.109(4) 0.112(4) 0.008(3) -0.029(2) -0.022(2)
C11 0.025(2) 0.031(2) 0.020(2) -0.0034(16) -0.0038(16) 0.0002(17)
C58 0.033(2) 0.029(2) 0.025(2) -0.0056(17) -0.0093(17) -0.0059(18)
N24 0.066(3) 0.076(4) 0.034(2) -0.029(2) -0.015(2) -0.009(3)
C10 0.026(2) 0.026(2) 0.025(2) -0.0032(16) -0.0080(16) -0.0045(17)
N8 0.068(3) 0.047(3) 0.049(3) 0.017(2) -0.032(3) -0.018(2)
N16 0.082(4) 0.056(3) 0.024(2) 0.0041(19) -0.020(2) -0.038(3)
C53 0.028(2) 0.030(2) 0.026(2) -0.0073(17) -0.0087(17) -0.0093(17)
C16 0.028(2) 0.032(2) 0.026(2) 0.0004(17) -0.0096(17) -0.0027(18)
C44 0.041(3) 0.026(2) 0.034(2) 0.0020(18) -0.020(2) -0.0111(19)
C19 0.026(2) 0.030(2) 0.025(2) 0.0002(17) -0.0097(17) -0.0020(17)
C33 0.043(3) 0.0201(19) 0.030(2) -0.0034(16) -0.0192(19) -0.0065(18)
C32 0.037(2) 0.021(2) 0.038(2) -0.0046(17) -0.020(2) -0.0021(18)
C70 0.037(3) 0.034(2) 0.034(2) -0.0075(19) -0.016(2) -0.005(2)
F2AA 0.082(3) 0.234(7) 0.036(2) -0.006(3) -0.0096(19) -0.089(4)
C1 0.040(3) 0.036(2) 0.023(2) -0.0018(18) -0.0065(18) -0.011(2)
C69 0.034(2) 0.032(2) 0.032(2) -0.0050(18) -0.0138(19) -0.0063(19)
C68 0.031(2) 0.034(2) 0.032(2) -0.0062(18) -0.0159(19) -0.0057(18)
C67 0.038(2) 0.030(2) 0.024(2) -0.0046(17) -0.0099(18) -0.0118(19)
C57 0.032(2) 0.025(2) 0.026(2) -0.0054(17) -0.0088(17) -0.0051(17)
C29 0.042(3) 0.024(2) 0.029(2) -0.0048(17) -0.0202(19) 0.0003(18)
F4 0.081(3) 0.167(6) 0.114(4) -0.102(4) -0.048(3) 0.039(3)
C34 0.033(2) 0.027(2) 0.028(2) -0.0053(17) -0.0118(18) -0.0016(18)
C61 0.040(3) 0.034(2) 0.030(2) 0.0016(19) -0.016(2) -0.012(2)
C43 0.051(3) 0.021(2) 0.030(2) 0.0012(17) -0.023(2) -0.0047(19)
C8 0.033(2) 0.025(2) 0.023(2) 0.0016(16) -0.0043(17) -0.0023(18)
C20 0.039(3) 0.026(2) 0.023(2) -0.0048(17) -0.0091(18) 0.0022(18)
C37 0.040(3) 0.022(2) 0.032(2) -0.0039(17) -0.017(2) -0.0006(18)
C4 0.032(2) 0.026(2) 0.024(2) -0.0026(16) -0.0057(17) -0.0068(17)
C56 0.040(3) 0.028(2) 0.030(2) -0.0071(18) -0.0132(19) -0.0095(19)
C66 0.038(2) 0.025(2) 0.032(2) -0.0030(17) -0.0163(19) -0.0061(18)
C9 0.035(2) 0.024(2) 0.029(2) 0.0007(17) -0.0075(18) -0.0065(18)
C55 0.049(3) 0.027(2) 0.038(3) -0.0022(19) -0.021(2) -0.015(2)
C64 0.044(3) 0.034(2) 0.026(2) -0.0071(18) -0.0094(19) -0.013(2)
C28 0.041(3) 0.030(2) 0.028(2) -0.0076(18) -0.0111(19) -0.003(2)
C17 0.040(3) 0.029(2) 0.038(3) -0.0075(19) -0.016(2) -0.0001(19)
C54 0.044(3) 0.032(2) 0.031(2) -0.0018(18) -0.018(2) -0.011(2)
C51 0.044(3) 0.038(3) 0.028(2) -0.0069(19) -0.007(2) -0.005(2)
C49 0.049(3) 0.036(2) 0.028(2) -0.0051(19) -0.012(2) -0.010(2)
C35 0.045(3) 0.020(2) 0.036(2) -0.0032(17) -0.022(2) -0.0038(18)
C15 0.032(2) 0.030(2) 0.022(2) -0.0012(17) -0.0061(17) -0.0008(18)
C22 0.043(3) 0.039(3) 0.033(2) 0.004(2) -0.012(2) -0.014(2)
C59 0.047(3) 0.029(2) 0.025(2) -0.0050(17) -0.0088(19) -0.010(2)
C39 0.049(3) 0.0177(19) 0.034(2) -0.0003(17) -0.022(2) 0.0001(19)
C30 0.041(3) 0.030(2) 0.031(2) -0.0058(18) -0.011(2) -0.0032(19)
C63 0.041(3) 0.034(2) 0.025(2) 0.0002(18) -0.0158(19) -0.014(2)
C21 0.041(3) 0.035(2) 0.032(2) 0.003(2) -0.010(2) -0.007(2)
C12 0.034(2) 0.036(2) 0.024(2) -0.0040(17) -0.0062(18) -0.0088(19)
C31 0.035(2) 0.027(2) 0.043(3) -0.0065(19) -0.012(2) -0.0040(19)
C65 0.038(3) 0.031(2) 0.032(2) -0.0066(18) -0.0087(19) -0.0089(19)
C41 0.041(3) 0.028(2) 0.036(2) -0.0021(18) -0.017(2) -0.0052(19)
C40 0.041(3) 0.026(2) 0.040(3) -0.0062(18) -0.022(2) -0.0032(19)
C38 0.051(3) 0.029(2) 0.032(2) -0.0032(18) -0.017(2) -0.008(2)
C42 0.044(3) 0.029(2) 0.033(2) -0.0006(18) -0.016(2) -0.007(2)
C2AA 0.051(3) 0.033(2) 0.026(2) -0.0022(19) -0.010(2) 0.003(2)
C45 0.060(3) 0.027(2) 0.040(3) 0.0058(19) -0.027(2) -0.014(2)
N15 0.114(6) 0.075(4) 0.085(5) 0.034(4) -0.075(5) -0.061(4)
C18 0.042(3) 0.037(2) 0.028(2) -0.0080(19) -0.016(2) -0.001(2)
C27 0.041(3) 0.033(2) 0.027(2) -0.0064(18) -0.0143(19) -0.003(2)
C25 0.043(3) 0.041(3) 0.035(3) 0.005(2) -0.020(2) -0.010(2)
C52 0.036(3) 0.041(3) 0.032(2) -0.0065(19) -0.011(2) -0.013(2)
C46 0.066(4) 0.033(2) 0.041(3) 0.010(2) -0.037(3) -0.017(2)
C62 0.040(3) 0.038(3) 0.030(2) 0.0040(19) -0.013(2) -0.013(2)
C2 0.047(3) 0.026(2) 0.031(2) 0.0009(18) -0.009(2) -0.004(2)
F7AA 0.175(6) 0.039(2) 0.131(5) 0.015(3) -0.040(4) 0.001(3)
C50 0.044(3) 0.056(3) 0.037(3) -0.017(2) 0.000(2) -0.010(3)
C24 0.054(3) 0.040(3) 0.049(3) 0.001(2) -0.025(3) -0.006(2)
C71 0.056(3) 0.049(3) 0.045(3) -0.023(2) -0.018(3) -0.007(3)
C26 0.050(3) 0.040(3) 0.040(3) -0.005(2) -0.021(2) -0.012(2)
N26 0.071(4) 0.085(5) 0.063(4) -0.005(3) -0.023(3) -0.001(3)
C36 0.047(3) 0.058(3) 0.036(3) 0.008(2) -0.021(2) -0.009(3)
C0AA 0.075(4) 0.058(4) 0.025(3) -0.003(2) -0.016(3) -0.004(3)
C23 0.057(4) 0.051(3) 0.048(3) 0.016(3) -0.025(3) -0.022(3)
F3 0.171(7) 0.077(4) 0.116(5) 0.014(3) -0.032(4) -0.025(4)
C60 0.128(6) 0.029(3) 0.044(3) 0.003(2) -0.048(4) -0.021(3)
C47 0.069(4) 0.048(3) 0.074(4) 0.020(3) -0.046(4) -0.024(3)
C14 0.071(4) 0.049(3) 0.036(3) -0.015(2) -0.022(3) 0.012(3)
C48 0.144(9) 0.086(5) 0.036(3) 0.020(3) -0.051(4) -0.080(6)
C75 0.082(5) 0.056(4) 0.064(5) -0.012(3) -0.038(4) 0.006(4)
B1 0.044(3) 0.055(4) 0.035(3) -0.008(3) -0.014(3) -0.007(3)
B0AA 0.065(5) 0.040(3) 0.065(4) 0.005(3) -0.037(4) -0.015(3)
C76 0.100(6) 0.062(4) 0.079(5) 0.010(4) -0.036(5) -0.022(4)
C78 0.127(8) 0.060(4) 0.064(5) -0.002(4) -0.041(5) -0.002(5)

loop_
_atom_type_symbol
_atom_type_description
_atom_type_scat_dispersion_real
_atom_type_scat_dispersion_imag
_atom_type_scat_source
C C 0.0181 0.0091 'International Tables Vol C Tables 4.2.6.8 and 6.1.1.4'
H H 0.0000 0.0000 'International Tables Vol C Tables 4.2.6.8 and 6.1.1.4'
B B 0.0090 0.0039 'International Tables Vol C Tables 4.2.6.8 and 6.1.1.4'
Cl Cl 0.3639 0.7018 'International Tables Vol C Tables 4.2.6.8 and 6.1.1.4'
F F 0.0727 0.0534 'International Tables Vol C Tables 4.2.6.8 and 6.1.1.4'
Fe Fe -1.1336 3.1974 'International Tables Vol C Tables 4.2.6.8 and 6.1.1.4'
N N 0.0311 0.0180 'International Tables Vol C Tables 4.2.6.8 and 6.1.1.4'
O O 0.0492 0.0322 'International Tables Vol C Tables 4.2.6.8 and 6.1.1.4'

loop_
_geom_angle_atom_site_label_1
_geom_angle_atom_site_label_2
_geom_angle_atom_site_label_3
_geom_angle
N11 Fe1 N3 96.73(14)
N19 Fe1 N3 93.81(14)
N19 Fe1 N11 99.69(15)
N1 Fe1 N3 80.37(15)
N1 Fe1 N11 173.29(16)
N1 Fe1 N19 86.58(15)
N1 Fe1 N17 92.32(16)
N9 Fe1 N3 93.49(15)
N9 Fe1 N11 80.48(15)
N9 Fe1 N19 172.62(15)
N9 Fe1 N1 93.61(16)
N9 Fe1 N17 93.00(16)
N17 Fe1 N3 170.51(15)
N17 Fe1 N11 91.17(15)
N17 Fe1 N19 79.62(15)
N6 Fe2 N22 92.34(14)
N14 Fe2 N22 96.01(14)
N14 Fe2 N6 97.79(15)
N7 Fe2 N22 165.73(17)
N7 Fe2 N6 78.46(16)
N7 Fe2 N14 96.03(16)
N7 Fe2 N23 90.14(17)
N23 Fe2 N22 78.26(15)
N23 Fe2 N6 86.10(16)
N23 Fe2 N14 173.25(16)
N16 Fe2 N22 93.96(16)
N16 Fe2 N6 173.06(17)
N16 Fe2 N14 78.67(17)
N16 Fe2 N7 95.89(17)
N16 Fe2 N23 98.02(18)
C5 N3 Fe1 128.7(3)
C4 N3 Fe1 114.5(3)
C4 N3 C5 116.7(4)
C29 N11 Fe1 127.6(3)
C28 N11 Fe1 115.1(3)
C28 N11 C29 117.3(4)
F5 B2 F6 112.2(5)
F5 B2 F1AA 108.3(6)
F0AA B2 F5 110.1(6)
F0AA B2 F6 110.2(6)
F0AA B2 F1AA 107.5(6)
F1AA B2 F6 108.5(6)
C69 N22 Fe2 114.1(3)
C69 N22 C67 116.9(4)
C67 N22 Fe2 129.1(3)
C2AA N5 N4 116.7(4)
C19 N6 Fe2 125.0(3)
C21 N6 Fe2 114.1(3)
C21 N6 C19 118.7(4)
C53 N19 Fe1 126.0(3)
C52 N19 Fe1 116.0(3)
C52 N19 C53 116.9(4)
C3 N1 Fe1 112.7(3)
C1 N1 Fe1 140.4(3)
C1 N1 C3 106.3(4)
C11 N4 N5 117.8(4)
C37 N13 N12 114.5(4)
C61 N21 N20 118.5(4)
C35 N12 N13 115.4(4)
C27 N9 Fe1 113.6(3)
C25 N9 Fe1 140.3(4)
C25 N9 C27 105.9(4)
C59 N20 N21 115.5(4)
C51 N17 Fe1 113.7(3)
C49 N17 Fe1 138.9(4)
C49 N17 C51 107.4(4)
C43 N14 Fe2 128.3(3)
C45 N14 Fe2 114.4(3)
C45 N14 C43 117.2(4)
C1 N2 H2 125.1
C1 N2 C2 109.7(4)
C2 N2 H2 125.1
C22 N7 Fe2 113.4(3)
C24 N7 Fe2 140.5(4)
C24 N7 C22 105.3(5)
C6 C7 C11 121.3(4)
C6 C7 C8 118.2(4)
C8 C7 C11 120.5(4)
C70 N23 Fe2 113.0(3)
C0AA N23 Fe2 141.5(4)
C0AA N23 C70 105.1(5)
C49 N18 H18 125.5
C49 N18 C50 109.1(4)
C50 N18 H18 125.5
C6 C5 N3 120.8(4)
C6 C5 C10 120.8(4)
C10 C5 N3 118.4(4)
C25 N10 H10 125.4
C26 N10 H10 125.4
C26 N10 C25 109.2(4)
C7 C6 H6 119.8
C5 C6 C7 120.5(4)
C5 C6 H6 119.8
N1 C3 C4 115.7(4)
C2 C3 N1 108.4(4)
C2 C3 C4 135.8(5)
N4 C11 C7 114.2(4)
N4 C11 C12 125.3(4)
C7 C11 C12 120.6(4)
C53 C58 H58 120.1
C57 C58 H58 120.1
C57 C58 C53 119.8(4)
C71 N24 H24 125.5
C71 N24 C0AA 108.9(5)
C0AA N24 H24 125.5
C5 C10 H10A 120.6
C5 C10 C9 118.8(4)
C9 C10 H10A 120.6
C24 N8 H8 125.3
C24 N8 C23 109.4(5)
C23 N8 H8 125.3
C46 N16 Fe2 113.3(3)
C48 N16 Fe2 141.4(6)
C48 N16 C46 105.0(7)
C58 C53 N19 118.5(4)
C54 C53 N19 120.3(4)
C54 C53 C58 121.2(4)
C17 C16 H16 119.8
C15 C16 H16 119.8
C15 C16 C17 120.4(4)
C43 C44 H44 119.9
C39 C44 H44 119.9
C39 C44 C43 120.1(5)
C20 C19 N6 120.7(4)
C20 C19 C18 120.7(4)
C18 C19 N6 118.5(4)
C32 C33 C34 117.9(4)
C32 C33 C35 121.0(4)
C34 C33 C35 121.1(4)
C33 C32 H32 119.3
C31 C32 C33 121.4(4)
C31 C32 H32 119.3
N23 C70 C69 116.7(4)
C71 C70 N23 109.2(5)
C71 C70 C69 134.0(5)
N1 C1 N2 110.1(4)
N1 C1 H1 124.9
N2 C1 H1 124.9
N22 C69 C70 117.3(4)
N22 C69 H69 121.3
C70 C69 H69 121.3
C67 C68 H68 120.0
C67 C68 C63 120.1(4)
C63 C68 H68 120.0
C68 C67 N22 120.7(4)
C66 C67 N22 119.2(4)
C66 C67 C68 120.1(4)
C58 C57 C56 118.9(4)
C58 C57 C59 120.0(4)
C56 C57 C59 121.1(4)
C34 C29 N11 119.8(4)
C30 C29 N11 118.9(4)
C30 C29 C34 121.4(4)
C33 C34 H34 119.9
C29 C34 C33 120.2(4)
C29 C34 H34 119.9
N21 C61 C63 114.5(5)
N21 C61 C62 125.6(4)
C63 C61 C62 119.9(4)
C44 C43 N14 119.2(4)
C42 C43 N14 120.2(4)
C42 C43 C44 120.5(4)
C7 C8 H8A 119.3
C9 C8 C7 121.4(4)
C9 C8 H8A 119.3
C19 C20 H20 120.0
C19 C20 C15 120.1(4)
C15 C20 H20 120.0
N13 C37 C39 116.2(4)
N13 C37 C38 125.1(4)
C38 C37 C39 118.6(4)
N3 C4 C3 116.4(4)
N3 C4 H4 121.8
C3 C4 H4 121.8
C57 C56 H56 119.9
C55 C56 C57 120.3(4)
C55 C56 H56 119.9
C67 C66 H66 120.0
C65 C66 C67 120.0(4)
C65 C66 H66 120.0
C10 C9 H9 119.9
C8 C9 C10 120.3(4)
C8 C9 H9 119.9
C56 C55 H55 119.5
C56 C55 C54 121.1(4)
C54 C55 H55 119.5
C63 C64 H64 119.9
C65 C64 H64 119.9
C65 C64 C63 120.2(4)
N11 C28 H28 122.1
N11 C28 C27 115.8(4)
C27 C28 H28 122.1
C16 C17 H17 119.6
C16 C17 C18 120.9(4)
C18 C17 H17 119.6
C53 C54 C55 118.6(4)
C53 C54 H54 120.7
C55 C54 H54 120.7
N17 C51 C52 115.5(4)
C50 C51 N17 108.8(5)
C50 C51 C52 135.7(5)
N17 C49 N18 109.8(5)
N17 C49 H49 125.1
N18 C49 H49 125.1
N12 C35 C33 115.6(5)
N12 C35 C36 124.0(5)
C36 C35 C33 120.2(4)
C16 C15 C20 119.2(4)
C16 C15 C2AA 120.5(4)
C20 C15 C2AA 120.3(4)
N7 C22 C21 116.0(4)
C23 C22 N7 110.0(5)
C23 C22 C21 133.9(5)
N20 C59 C57 117.6(4)
N20 C59 C60 123.5(4)
C57 C59 C60 118.8(4)
C44 C39 C37 120.4(5)
C44 C39 C40 118.2(4)
C40 C39 C37 121.3(4)
C29 C30 H30 120.2
C29 C30 C31 119.5(4)
C31 C30 H30 120.2
C68 C63 C61 121.4(5)
C64 C63 C68 119.3(4)
C64 C63 C61 119.4(4)
N6 C21 C22 117.0(5)
N6 C21 H21 121.5
C22 C21 H21 121.5
C11 C12 H12A 109.5
C11 C12 H12B 109.5
C11 C12 H12C 109.5
H12A C12 H12B 109.5
H12A C12 H12C 109.5
H12B C12 H12C 109.5
C32 C31 H31 120.2
C30 C31 C32 119.6(5)
C30 C31 H31 120.2
C66 C65 C64 120.4(5)
C66 C65 H65 119.8
C64 C65 H65 119.8
C40 C41 H41 119.8
C40 C41 C42 120.4(5)
C42 C41 H41 119.8
C39 C40 H40 119.4
C41 C40 C39 121.2(4)
C41 C40 H40 119.4
C37 C38 H38A 109.5
C37 C38 H38B 109.5
C37 C38 H38C 109.5
H38A C38 H38B 109.5
H38A C38 H38C 109.5
H38B C38 H38C 109.5
C43 C42 C41 119.5(5)
C43 C42 H42 120.2
C41 C42 H42 120.2
N5 C2AA C15 118.9(4)
N5 C2AA C14 121.9(5)
C15 C2AA C14 119.1(4)
N14 C45 H45 121.7
N14 C45 C46 116.6(5)
C46 C45 H45 121.7
C47 N15 H15 125.8
C48 N15 H15 125.8
C48 N15 C47 108.3(6)
C19 C18 C17 118.7(4)
C19 C18 H18A 120.7
C17 C18 H18A 120.7
N9 C27 C28 114.8(4)
C26 C27 N9 109.3(4)
C26 C27 C28 135.9(5)
N9 C25 N10 109.7(4)
N9 C25 H25 125.2
N10 C25 H25 125.2
N19 C52 C51 114.7(4)
N19 C52 H52 122.6
C51 C52 H52 122.6
N16 C46 C45 117.0(5)
N16 C46 C47 109.8(5)
C47 C46 C45 133.1(7)
C61 C62 H62A 109.5
C61 C62 H62B 109.5
C61 C62 H62C 109.5
H62A C62 H62B 109.5
H62A C62 H62C 109.5
H62B C62 H62C 109.5
N2 C2 C3 105.4(4)
N2 C2 H2A 127.3
C3 C2 H2A 127.3
N18 C50 H50 127.5
C51 C50 N18 105.0(5)
C51 C50 H50 127.5
N7 C24 N8 110.7(5)
N7 C24 H24A 124.7
N8 C24 H24A 124.7
N24 C71 C70 106.1(5)
N24 C71 H71 127.0
C70 C71 H71 127.0
N10 C26 C27 105.9(5)
N10 C26 H26 127.0
C27 C26 H26 127.0
C35 C36 H36A 109.5
C35 C36 H36B 109.5
C35 C36 H36C 109.5
H36A C36 H36B 109.5
H36A C36 H36C 109.5
H36B C36 H36C 109.5
N23 C0AA N24 110.6(5)
N23 C0AA H0AA 124.7
N24 C0AA H0AA 124.7
N8 C23 H23 127.7
C22 C23 N8 104.6(6)
C22 C23 H23 127.7
C59 C60 H60A 109.5
C59 C60 H60B 109.5
C59 C60 H60C 109.5
H60A C60 H60B 109.5
H60A C60 H60C 109.5
H60B C60 H60C 109.5
N15 C47 C46 105.6(8)
N15 C47 H47 127.2
C46 C47 H47 127.2
C2AA C14 H14A 109.5
C2AA C14 H14B 109.5
C2AA C14 H14C 109.5
H14A C14 H14B 109.5
H14A C14 H14C 109.5
H14B C14 H14C 109.5
N16 C48 N15 111.2(7)
N16 C48 H48 124.4
N15 C48 H48 124.4
N26 C75 C76 178.1(9)
F3AA B1 F2AA 114.7(6)
F3AA B1 F3 105.1(6)
F2AA B1 F3 100.4(6)
F4 B1 F3AA 113.9(6)
F4 B1 F2AA 116.2(6)
F4 B1 F3 104.1(7)
F4AA B0AA F6AA 105.5(6)
F5AA B0AA F6AA 107.7(6)
F5AA B0AA F4AA 106.1(6)
F7AA B0AA F6AA 109.9(7)
F7AA B0AA F4AA 112.8(6)
F7AA B0AA F5AA 114.4(7)
C75 C76 H76A 109.5
C75 C76 H76B 109.5
C75 C76 H76C 109.5
H76A C76 H76B 109.5
H76A C76 H76C 109.5
H76B C76 H76C 109.5
Cl4 C78 H78 109.7
Cl5 C78 Cl4 109.4(5)
Cl5 C78 Cl6 112.1(5)
Cl5 C78 H78 109.7
Cl6 C78 Cl4 106.3(5)
Cl6 C78 H78 109.7
F13 B4 F15 110.8(9)
F13 B4 F16 94.4(9)
F13 B4 F14' 125.8(12)
F13 B4 F13' 83.1(10)
F15 B4 F16 90.5(8)
F15 B4 F14' 119.0(12)
F15 B4 F13' 91.5(10)
F14 B4 F13 120.5(12)
F14 B4 F15 125.0(13)
F14 B4 F16 103.4(10)
F14 B4 F14' 37.5(7)
F14 B4 F15' 97.8(12)
F14 B4 F16' 125.2(14)
F14 B4 F13' 76.9(10)
F14' B4 F16 66.2(8)
F14' B4 F13' 114.3(11)
F15' B4 F13 117.7(12)
F15' B4 F15 37.1(7)
F15' B4 F16 124.0(12)
F15' B4 F14' 114.7(13)
F15' B4 F16' 134.1(14)
F15' B4 F13' 58.5(9)
F16' B4 F13 29.1(7)
F16' B4 F15 109.1(11)
F16' B4 F16 65.3(8)
F16' B4 F14' 109.7(12)
F16' B4 F13' 112.2(12)
F13' B4 F16 177.2(13)
F16' F13 B4 75.2(15)
F15' F15 B4 64.8(12)
B4 F16 F14' 52.4(6)
F16' F16 B4 48.7(7)
F16' F16 F14' 87.6(7)
B4 F14 F13' 59.9(8)
F14' F14 B4 88.2(12)
F14' F14 F13' 147.8(12)
B4 F14' F16 61.4(7)
F14 F14' B4 54.3(9)
F14 F14' F16 115.4(12)
B4 F15' F13' 69.8(10)
F15 F15' B4 78.2(13)
F15 F15' F13' 136.2(17)
B4 F16' F16 66.0(9)
F13 F16' B4 75.7(15)
F13 F16' F16 141.7(19)
B4 F13' F14 43.2(6)
F15' F13' B4 51.6(8)
F15' F13' F14 73.3(8)

loop_
_geom_bond_atom_site_label_1
_geom_bond_atom_site_label_2
_geom_bond_distance
Fe1 N3 2.044(4)
Fe1 N11 2.036(4)
Fe1 N19 2.022(4)
Fe1 N1 1.984(4)
Fe1 N9 1.960(4)
Fe1 N17 1.988(4)
Fe2 N22 2.119(4)
Fe2 N6 2.119(4)
Fe2 N14 2.114(4)
Fe2 N7 2.048(4)
Fe2 N23 2.066(4)
Fe2 N16 2.046(6)
Cl4 C78 1.810(10)
Cl5 C78 1.735(8)
Cl6 C78 1.785(9)
N3 C5 1.439(5)
N3 C4 1.286(6)
N11 C29 1.444(5)
N11 C28 1.285(6)
B2 F5 1.357(7)
B2 F6 1.401(9)
B2 F0AA 1.358(8)
B2 F1AA 1.365(10)
N22 C69 1.300(6)
N22 C67 1.414(6)
N5 N4 1.390(5)
N5 C2AA 1.260(6)
N6 C19 1.438(5)
N6 C21 1.287(6)
N19 C53 1.438(5)
N19 C52 1.298(6)
N1 C3 1.390(6)
N1 C1 1.312(6)
N4 C11 1.298(6)
N13 N12 1.390(6)
N13 C37 1.287(6)
N21 N20 1.393(5)
N21 C61 1.272(7)
F6AA B0AA 1.416(10)
N12 C35 1.297(6)
F3AA B1 1.340(7)
N9 C27 1.399(6)
N9 C25 1.327(6)
N20 C59 1.272(6)
N17 C51 1.376(7)
N17 C49 1.299(6)
N14 C43 1.435(6)
N14 C45 1.286(7)
N2 H2 0.8600
N2 C1 1.333(7)
N2 C2 1.348(7)
N7 C22 1.383(7)
N7 C24 1.320(7)
F4AA B0AA 1.384(8)
C7 C6 1.393(6)
C7 C11 1.489(6)
C7 C8 1.395(7)
N23 C70 1.382(6)
N23 C0AA 1.317(7)
N18 H18 0.8600
N18 C49 1.340(7)
N18 C50 1.365(7)
C5 C6 1.385(6)
C5 C10 1.390(6)
N10 H10 0.8600
N10 C25 1.360(7)
N10 C26 1.354(7)
C6 H6 0.9300
C3 C4 1.423(6)
C3 C2 1.371(6)
F5AA B0AA 1.365(9)
C11 C12 1.493(6)
C58 H58 0.9300
C58 C53 1.391(6)
C58 C57 1.389(6)
N24 H24 0.8600
N24 C71 1.325(8)
N24 C0AA 1.351(9)
C10 H10A 0.9300
C10 C9 1.393(6)
N8 H8 0.8600
N8 C24 1.327(8)
N8 C23 1.362(8)
N16 C46 1.370(8)
N16 C48 1.334(8)
C53 C54 1.381(7)
C16 H16 0.9300
C16 C17 1.383(7)
C16 C15 1.376(7)
C44 H44 0.9300
C44 C43 1.406(7)
C44 C39 1.399(6)
C19 C20 1.376(6)
C19 C18 1.391(7)
C33 C32 1.400(7)
C33 C34 1.409(6)
C33 C35 1.483(7)
C32 H32 0.9300
C32 C31 1.396(7)
C70 C69 1.421(7)
C70 C71 1.371(7)
F2AA B1 1.343(8)
C1 H1 0.9300
C69 H69 0.9300
C68 H68 0.9300
C68 C67 1.393(6)
C68 C63 1.396(7)
C67 C66 1.390(7)
C57 C56 1.401(6)
C57 C59 1.481(6)
C29 C34 1.390(7)
C29 C30 1.376(7)
F4 B1 1.335(8)
C34 H34 0.9300
C61 C63 1.491(6)
C61 C62 1.499(7)
C43 C42 1.381(7)
C8 H8A 0.9300
C8 C9 1.374(7)
C20 H20 0.9300
C20 C15 1.411(6)
C37 C39 1.493(7)
C37 C38 1.488(7)
C4 H4 0.9300
C56 H56 0.9300
C56 C55 1.372(7)
C66 H66 0.9300
C66 C65 1.382(7)
C9 H9 0.9300
C55 H55 0.9300
C55 C54 1.389(7)
C64 H64 0.9300
C64 C63 1.396(7)
C64 C65 1.387(7)
C28 H28 0.9300
C28 C27 1.433(7)
C17 H17 0.9300
C17 C18 1.395(7)
C54 H54 0.9300
C51 C52 1.428(7)
C51 C50 1.364(7)
C49 H49 0.9300
C35 C36 1.482(8)
C15 C2AA 1.480(7)
C22 C21 1.443(7)
C22 C23 1.362(8)
C59 C60 1.505(7)
C39 C40 1.404(7)
C30 H30 0.9300
C30 C31 1.394(7)
C21 H21 0.9300
C12 H12A 0.9600
C12 H12B 0.9600
C12 H12C 0.9600
C31 H31 0.9300
C65 H65 0.9300
C41 H41 0.9300
C41 C40 1.380(7)
C41 C42 1.389(7)
C40 H40 0.9300
C38 H38A 0.9600
C38 H38B 0.9600
C38 H38C 0.9600
C42 H42 0.9300
C2AA C14 1.515(7)
C45 H45 0.9300
C45 C46 1.439(7)
N15 H15 0.8600
N15 C47 1.355(11)
N15 C48 1.335(12)
C18 H18A 0.9300
C27 C26 1.363(7)
C25 H25 0.9300
C52 H52 0.9300
C46 C47 1.373(9)
C62 H62A 0.9600
C62 H62B 0.9600
C62 H62C 0.9600
C2 H2A 0.9300
F7AA B0AA 1.334(8)
C50 H50 0.9300
C24 H24A 0.9300
C71 H71 0.9300
C26 H26 0.9300
N26 C75 1.135(10)
C36 H36A 0.9600
C36 H36B 0.9600
C36 H36C 0.9600
C0AA H0AA 0.9300
C23 H23 0.9300
F3 B1 1.417(9)
C60 H60A 0.9600
C60 H60B 0.9600
C60 H60C 0.9600
C47 H47 0.9300
C14 H14A 0.9600
C14 H14B 0.9600
C14 H14C 0.9600
C48 H48 0.9300
C75 C76 1.451(12)
C76 H76A 0.9600
C76 H76B 0.9600
C76 H76C 0.9600
C78 H78 0.9800
B4 F13 1.340(15)
B4 F15 1.360(15)
B4 F16 1.626(14)
B4 F14 1.192(12)
B4 F14' 1.466(17)
B4 F15' 1.257(18)
B4 F16' 1.337(18)
B4 F13' 1.505(14)
F13 F16' 0.672(14)
F15 F15' 0.837(14)
F16 F14' 1.694(15)
F16 F16' 1.617(15)
F14 F14' 0.892(14)
F14 F13' 1.694(16)
F15' F13' 1.368(17)

loop_
_smtbx_masks_void_nr
_smtbx_masks_void_average_x
_smtbx_masks_void_average_y
_smtbx_masks_void_average_z
_smtbx_masks_void_volume
_smtbx_masks_void_count_electrons
1 0.000 0.000 0.000 33.4 0.2
2 0.000 0.500 0.500 1161.4 403.7
